data_4115031
loop_
_publ_author_name
'Leanne Beer'
'Jaclyn L. Brusso'
'A. Wallace Cordes'
'Robert C. Haddon'
'Mikhail E. Itkis'
'Kristin Kirschbaum'
'Douglas S. MacGregor'
'Richard T. Oakley'
'A. Alan Pinkerton'
'Robert W. Reed'

_publ_contact_author
;
        Richard Oakley
        Department of Chemistry
        University of Waterloo
        Waterloo, Ontario
        N2L 3G1
        Canada
;
_publ_contact_author_email oakley@sciborg.uwaterloo.ca
_publ_contact_author_fax 519-746-0435
_publ_contact_author_phone 519-888-4582
_publ_section_title
;
 Resonance-Stabilized 1,2,3-Dithiazolo-1,2,3-dithiazolyls as Neutral
 \p-Radical Conductors
;
_journal_name_full 'Journal of the American Chemical Society'
_journal_page_first 9498
_journal_page_last 9509
_journal_paper_doi 10.1021/ja026118s
_journal_volume 124
_journal_year 2002
_chemical_formula_sum 'C7 H5 Cl N3 S4'
_chemical_formula_weight 294.83
_chemical_name_systematic
; 
 ? 
;
_space_group_IT_number 113
_symmetry_cell_setting tetragonal
_symmetry_space_group_name_Hall 'P -4 2ab'
_symmetry_space_group_name_H-M 'P -4 21 m'
_atom_sites_solution_hydrogens geom
_atom_sites_solution_primary direct
_atom_sites_solution_secondary difmap
_audit_creation_method SHELXL-97
_cell_angle_alpha 90.00
_cell_angle_beta 90.00
_cell_angle_gamma 90.00
_cell_formula_units_Z 4
_cell_length_a 15.886(4)
_cell_length_b 15.886(4)
_cell_length_c 4.1088(11)
_cell_measurement_reflns_used 6547
_cell_measurement_temperature 293(2)
_cell_measurement_theta_max 26
_cell_measurement_theta_min 2
_cell_volume 1036.9(5)
_computing_cell_refinement 'CrystalClear (Rigaku Corp, 1999)'
_computing_data_collection 'CrystalClear (Rigaku Corp, 1999)'
_computing_data_reduction 'Texsan (Molecular Structure Corp, 1998)'
_computing_molecular_graphics 'Ortep3,v1.05, L.J.Farrugia,UnivGlasgow'
_computing_publication_material 'SHELXL-97 (Sheldrick, 1997)'
_computing_structure_refinement 'SHELXL-97 (Sheldrick, 1997)'
_computing_structure_solution 'SHELXS-97 (Sheldrick, 1990)'
_diffrn_ambient_temperature 293(2)
_diffrn_measured_fraction_theta_full 0.997
_diffrn_measured_fraction_theta_max 0.997
_diffrn_measurement_device_type 'Mercury CCD - AFC8S'
_diffrn_measurement_method \w
_diffrn_radiation_monochromator graphite
_diffrn_radiation_source 'fine-focus sealed tube'
_diffrn_radiation_type MoK\a
_diffrn_radiation_wavelength 0.7107
_diffrn_reflns_av_R_equivalents 0.043
_diffrn_reflns_av_sigmaI/netI 0.039
_diffrn_reflns_limit_h_max 19
_diffrn_reflns_limit_h_min -19
_diffrn_reflns_limit_k_max 19
_diffrn_reflns_limit_k_min -19
_diffrn_reflns_limit_l_max 5
_diffrn_reflns_limit_l_min -5
_diffrn_reflns_number 1450
_diffrn_reflns_theta_full 26.02
_diffrn_reflns_theta_max 26.02
_diffrn_reflns_theta_min 2.56
_exptl_absorpt_coefficient_mu 1.137
_exptl_absorpt_correction_T_max 1.00
_exptl_absorpt_correction_T_min 0.81
_exptl_absorpt_correction_type 'empirical, R.A.Jacobson, MS Corp, 1998'
_exptl_crystal_colour black
_exptl_crystal_density_diffrn 1.889
_exptl_crystal_description block
_exptl_crystal_F_000 596
_exptl_crystal_size_max 0.40
_exptl_crystal_size_mid 0.08
_exptl_crystal_size_min 0.05
_refine_diff_density_max 0.220
_refine_diff_density_min -0.206
_refine_diff_density_rms 0.051
_refine_ls_abs_structure_details 'Flack H D (1983), Acta Cryst. A39, 876-881'
_refine_ls_abs_structure_Flack 0.18(14)
_refine_ls_extinction_method none
_refine_ls_goodness_of_fit_ref 1.107
_refine_ls_hydrogen_treatment refall
_refine_ls_matrix_type full
_refine_ls_number_parameters 87
_refine_ls_number_reflns 1064
_refine_ls_number_restraints 0
_refine_ls_restrained_S_all 1.107
_refine_ls_R_factor_all 0.0359
_refine_ls_R_factor_gt 0.0279
_refine_ls_shift/su_max 0.001
_refine_ls_shift/su_mean 0.000
_refine_ls_structure_factor_coef Fsqd
_refine_ls_weighting_details 'w=1/[\s^2^(Fo^2^)+(0.0236P)^2^] where P=(Fo^2^+2Fc^2^)/3'
_refine_ls_weighting_scheme calc
_refine_ls_wR_factor_gt 0.0571
_refine_ls_wR_factor_ref 0.0603
_reflns_number_gt 916
_reflns_number_total 1064
_reflns_threshold_expression >2sigma(I)
_cod_data_source_file ja026118s_s1_4.cif
_cod_data_source_block compound_ClBPEt
_cod_depositor_comments
;
The following automatic conversions were performed:

'_refine_ls_weighting_scheme' value 'calc
w=1/[\s^2^(Fo^2^)+(0.0236P)^2^] where P=(Fo^2^+2Fc^2^)/3' was changed
to 'calc'. New tag '_refine_ls_weighting_details' was created. The
value of the new tag was set to 'w=1/[\s^2^(Fo^2^)+(0.0236P)^2^]
where P=(Fo^2^+2Fc^2^)/3'.

Automatic conversion script
Id: cif_fix_values 3143 2015-03-26 13:38:13Z robertas 
;
_cod_original_sg_symbol_H-M P-421m
_cod_database_code 4115031

loop_
_symmetry_equiv_pos_as_xyz
'x, y, z'
'-x, -y, z'
'-y, x, -z'
'y, -x, -z'
'-x+1/2, y+1/2, -z'
'x+1/2, -y+1/2, -z'
'y+1/2, x+1/2, z'
'-y+1/2, -x+1/2, z'

loop_
_atom_site_label
_atom_site_type_symbol
_atom_site_fract_x
_atom_site_fract_y
_atom_site_fract_z
_atom_site_U_iso_or_equiv
_atom_site_adp_type
_atom_site_occupancy
_atom_site_calc_flag
_atom_site_refinement_flags
Cl Cl 0.58689(5) 0.08689(5) 0.6350(3) 0.0446(3) Uani 1 d S
S1 S 0.89316(5) 0.06481(5) 0.2336(2) 0.0342(2) Uani 1 d .
S2 S 0.77781(5) 0.03143(5) 0.4502(2) 0.0372(2) Uani 1 d .
N1 N 0.86535(15) 0.15858(15) 0.0895(7) 0.0319(6) Uani 1 d .
N2 N 0.75791(14) 0.25791(14) 0.0571(9) 0.0255(8) Uani 1 d S
C1 C 0.78855(19) 0.18068(17) 0.1579(6) 0.0236(7) Uani 1 d .
C2 C 0.73363(18) 0.12692(18) 0.3434(7) 0.0272(7) Uani 1 d .
C3 C 0.65371(17) 0.15371(17) 0.4264(10) 0.0251(9) Uani 1 d S
C4 C 0.8119(2) 0.3119(2) -0.1503(11) 0.0294(10) Uani 1 d S
H4 H 0.8397(17) 0.2755(18) -0.287(7) 0.026(8) Uiso 1 d .
C5 C 0.8694(2) 0.3694(2) 0.0299(15) 0.0422(12) Uani 1 d S
H5A H 0.835(2) 0.406(2) 0.166(9) 0.062(12) Uiso 1 d .
H5B H 0.902(2) 0.402(2) -0.133(11) 0.040(13) Uiso 1 d S

loop_
_atom_site_aniso_label
_atom_site_aniso_U_11
_atom_site_aniso_U_22
_atom_site_aniso_U_33
_atom_site_aniso_U_23
_atom_site_aniso_U_13
_atom_site_aniso_U_12
Cl 0.0368(4) 0.0368(4) 0.0603(8) 0.0126(4) 0.0126(4) -0.0045(5)
S1 0.0263(4) 0.0260(4) 0.0503(5) 0.0000(4) 0.0009(4) 0.0038(3)
S2 0.0327(5) 0.0237(4) 0.0554(5) 0.0065(4) 0.0044(4) 0.0030(3)
N1 0.0239(14) 0.0274(14) 0.0444(17) -0.0008(12) 0.0043(12) 0.0027(11)
N2 0.0226(11) 0.0226(11) 0.0314(18) 0.0019(11) 0.0019(11) -0.0007(14)
C1 0.0248(16) 0.0207(15) 0.0253(16) -0.0031(11) -0.0028(11) -0.0025(12)
C2 0.0308(17) 0.0209(15) 0.0299(16) -0.0028(12) -0.0019(13) -0.0004(12)
C3 0.0244(13) 0.0244(13) 0.026(2) 0.0012(12) 0.0012(12) -0.0044(17)
C4 0.0303(15) 0.0303(15) 0.028(2) 0.0020(13) 0.0020(13) -0.0009(19)
C5 0.0396(18) 0.0396(18) 0.047(3) 0.0005(17) 0.0005(17) -0.011(2)

loop_
_atom_type_symbol
_atom_type_description
_atom_type_scat_dispersion_real
_atom_type_scat_dispersion_imag
_atom_type_scat_source
C C 0.0033 0.0016 'International Tables Vol C Tables 4.2.6.8 and 6.1.1.4'
H H 0.0000 0.0000 'International Tables Vol C Tables 4.2.6.8 and 6.1.1.4'
S S 0.1246 0.1234 'International Tables Vol C Tables 4.2.6.8 and 6.1.1.4'
N N 0.0061 0.0033 'International Tables Vol C Tables 4.2.6.8 and 6.1.1.4'
Cl Cl 0.1484 0.1585 'International Tables Vol C Tables 4.2.6.8 and 6.1.1.4'

loop_
_geom_angle_atom_site_label_1
_geom_angle_atom_site_label_2
_geom_angle_atom_site_label_3
_geom_angle
_geom_angle_site_symmetry_1
_geom_angle_site_symmetry_3
N1 S1 S2 98.34(10) . .
N1 S1 S1 124.71(11) . 3_645
S2 S1 S1 101.98(4) . 3_645
C2 S2 S1 91.43(10) . .
C1 N1 S1 114.5(2) . .
C1 N2 C1 122.3(4) 7_545 .
C1 N2 C4 118.79(18) 7_545 .
C1 N2 C4 118.79(18) . .
N1 C1 N2 120.3(3) . .
N1 C1 C2 121.5(3) . .
N2 C1 C2 118.1(3) . .
C3 C2 C1 120.3(3) . .
C3 C2 S2 125.5(2) . .
C1 C2 S2 114.2(2) . .
C2 C3 C2 120.3(4) . 7_545
C2 C3 Cl 119.83(19) . .
C2 C3 Cl 119.83(19) 7_545 .
N2 C4 C5 115.1(4) . .
N2 C4 H4 105.5(19) . .
C5 C4 H4 113.2(18) . .
C4 C5 H5A 108(2) . .
C4 C5 H5B 108(3) . .
H5A C5 H5B 111(3) . .

loop_
_geom_bond_atom_site_label_1
_geom_bond_atom_site_label_2
_geom_bond_distance
_geom_bond_site_symmetry_2
Cl C3 1.729(4) .
S1 N1 1.663(3) .
S1 S2 2.1049(12) .
S1 S1 3.4012(14) 3_645
S2 C2 1.728(3) .
N1 C1 1.300(4) .
N2 C1 1.383(3) 7_545
N2 C1 1.383(3) .
N2 C4 1.482(5) .
C1 C2 1.439(4) .
C2 C3 1.382(3) .
C3 C2 1.382(3) 7_545
C4 C5 1.489(7) .
C4 H4 0.92(3) .
C5 H5A 0.98(4) .
C5 H5B 0.99(5) .
